data_7039423
loop_
_publ_author_name
'Janes, Trevor'
'Xu, Maotong'
'Song, Datong'

_publ_section_title
;
 Synthesis and reactivity of Li and TaMe3 complexes supported by
 N,N'-bis(2,6-diisopropylphenyl)-o-phenylenediamido ligands.
;
_journal_issue 26
_journal_name_full 'Dalton transactions (Cambridge, England : 2003)'
_journal_page_first 10672
_journal_page_last 10680
_journal_paper_doi 10.1039/c6dt01908k
_journal_volume 45
_journal_year 2016
_chemical_formula_sum 'C36 H51.4 Li N2 O'
_chemical_formula_weight 535.13
_space_group_crystal_system monoclinic
_space_group_IT_number 14
_space_group_name_Hall '-P 2yn'
_space_group_name_H-M_alt 'P 1 21/n 1'
_symmetry_space_group_name_Hall '-P 2yn'
_symmetry_space_group_name_H-M 'P 1 21/n 1'
_atom_sites_solution_hydrogens geom
_audit_creation_method SHELXL-2014/7
_audit_update_record
;
2016-05-13 deposited with the CCDC.
2016-06-02 downloaded from the CCDC.
;
_cell_angle_alpha 90
_cell_angle_beta 94.395(2)
_cell_angle_gamma 90
_cell_formula_units_Z 4
_cell_length_a 8.9697(4)
_cell_length_b 21.8449(8)
_cell_length_c 17.0042(7)
_cell_measurement_reflns_used 5599
_cell_measurement_temperature 150(2)
_cell_measurement_theta_max 27.612
_cell_measurement_theta_min 1.520
_cell_volume 3322.0(2)
_computing_structure_refinement 'SHELXL-2014/7 (Sheldrick, 2014)'
_diffrn_ambient_temperature 150(2)
_diffrn_measured_fraction_theta_full 0.999
_diffrn_measured_fraction_theta_max 0.991
_diffrn_measurement_device_type 'Bruker Kappa Alpha Apex II'
_diffrn_radiation_type MoK\a
_diffrn_radiation_wavelength 0.71073
_diffrn_reflns_av_R_equivalents 0.0312
_diffrn_reflns_av_unetI/netI 0.0354
_diffrn_reflns_Laue_measured_fraction_full 0.999
_diffrn_reflns_Laue_measured_fraction_max 0.991
_diffrn_reflns_limit_h_max 10
_diffrn_reflns_limit_h_min -11
_diffrn_reflns_limit_k_max 28
_diffrn_reflns_limit_k_min -27
_diffrn_reflns_limit_l_max 21
_diffrn_reflns_limit_l_min -22
_diffrn_reflns_number 28427
_diffrn_reflns_point_group_measured_fraction_full 0.999
_diffrn_reflns_point_group_measured_fraction_max 0.991
_diffrn_reflns_theta_full 25.242
_diffrn_reflns_theta_max 27.612
_diffrn_reflns_theta_min 1.520
_exptl_absorpt_coefficient_mu 0.063
_exptl_absorpt_correction_T_max 0.7456
_exptl_absorpt_correction_T_min 0.6438
_exptl_absorpt_correction_type multi-scan
_exptl_absorpt_process_details 'Apex 2'
_exptl_crystal_colour green
_exptl_crystal_density_diffrn 1.070
_exptl_crystal_description block
_exptl_crystal_F_000 1170
_exptl_crystal_size_max 0.2
_exptl_crystal_size_mid 0.1
_exptl_crystal_size_min 0.1
_refine_diff_density_max 0.716
_refine_diff_density_min -0.422
_refine_diff_density_rms 0.050
_refine_ls_extinction_method none
_refine_ls_goodness_of_fit_ref 1.040
_refine_ls_hydrogen_treatment constr
_refine_ls_matrix_type full
_refine_ls_number_parameters 379
_refine_ls_number_reflns 7647
_refine_ls_number_restraints 43
_refine_ls_restrained_S_all 1.050
_refine_ls_R_factor_all 0.0865
_refine_ls_R_factor_gt 0.0623
_refine_ls_shift/su_max 0.000
_refine_ls_shift/su_mean 0.000
_refine_ls_structure_factor_coef Fsqd
_refine_ls_weighting_details 'w=1/[\s^2^(Fo^2^)+(0.0977P)^2^+1.4354P] where P=(Fo^2^+2Fc^2^)/3'
_refine_ls_weighting_scheme calc
_refine_ls_wR_factor_gt 0.1718
_refine_ls_wR_factor_ref 0.1896
_reflns_Friedel_coverage 0.000
_reflns_number_gt 5599
_reflns_number_total 7647
_reflns_threshold_expression 'I > 2\s(I)'
_cod_data_source_file c6dt01908k2.cif
_cod_data_source_block 6
_cod_depositor_comments 'Adding full bibliography for 7039418--7039426.cif.'
_cod_original_formula_sum 'C36 H51.40 Li N2 O'
_cod_database_code 7039423
_shelx_shelxl_version_number 2014/7
_shelx_space_group_comment
;
The symmetry employed for this shelxl refinement is uniquely defined
by the following loop, which should always be used as a source of
symmetry information in preference to the above space-group names.
They are only intended as comments.
;

loop_
_space_group_symop_operation_xyz
'x, y, z'
'-x+1/2, y+1/2, -z+1/2'
'-x, -y, -z'
'x-1/2, -y-1/2, z-1/2'

loop_
_atom_site_label
_atom_site_type_symbol
_atom_site_fract_x
_atom_site_fract_y
_atom_site_fract_z
_atom_site_U_iso_or_equiv
_atom_site_adp_type
_atom_site_occupancy
_atom_site_site_symmetry_order
_atom_site_calc_flag
_atom_site_refinement_flags_posn
_atom_site_refinement_flags_adp
_atom_site_refinement_flags_occupancy
_atom_site_disorder_assembly
_atom_site_disorder_group
Li1 Li 0.8174(4) 0.21108(14) 0.27608(18) 0.0390(7) Uani 1 1 d . . . . .
O1A O 0.7455(8) 0.28883(19) 0.2402(3) 0.0496(12) Uani 0.7 1 d D U P A 1
O1 O 0.721(2) 0.2845(7) 0.2518(8) 0.058(4) Uiso 0.3 1 d D U P A 2
N1 N 0.94424(17) 0.20671(6) 0.37432(8) 0.0277(3) Uani 1 1 d . . . . .
N2 N 0.85606(16) 0.12341(6) 0.26379(8) 0.0258(3) Uani 1 1 d . . . . .
C1 C 1.00012(18) 0.15019(7) 0.38343(9) 0.0240(3) Uani 1 1 d . . . . .
C2 C 0.94904(18) 0.10457(7) 0.32434(9) 0.0226(3) Uani 1 1 d . . . . .
C3 C 0.99926(19) 0.04321(7) 0.33736(10) 0.0262(3) Uani 1 1 d . . . . .
H3A H 0.9629 0.0125 0.3013 0.031 Uiso 1 1 calc R U . . .
C4 C 1.09772(19) 0.02645(7) 0.39950(10) 0.0278(4) Uani 1 1 d . . . . .
C5 C 1.1545(2) 0.07170(8) 0.45433(9) 0.0293(4) Uani 1 1 d . . . . .
C6 C 1.10524(19) 0.13104(8) 0.44581(9) 0.0281(4) Uani 1 1 d . . . . .
H6A H 1.1429 0.1607 0.4831 0.034 Uiso 1 1 calc R U . . .
C7 C 1.2652(3) 0.05416(10) 0.52169(12) 0.0445(5) Uani 1 1 d . . . . .
H7A H 1.3504 0.0331 0.5010 0.067 Uiso 1 1 calc R U . . .
H7B H 1.2169 0.0269 0.5578 0.067 Uiso 1 1 calc R U . . .
H7C H 1.3002 0.0911 0.5501 0.067 Uiso 1 1 calc R U . . .
C8 C 1.1444(2) -0.03945(8) 0.41009(12) 0.0399(5) Uani 1 1 d . . . . .
H8A H 1.2535 -0.0424 0.4106 0.060 Uiso 1 1 calc R U . . .
H8B H 1.0983 -0.0639 0.3664 0.060 Uiso 1 1 calc R U . . .
H8C H 1.1119 -0.0549 0.4601 0.060 Uiso 1 1 calc R U . . .
C9 C 0.79669(19) 0.07883(7) 0.20875(9) 0.0250(3) Uani 1 1 d . . . . .
C10 C 0.87015(19) 0.06437(8) 0.14111(10) 0.0299(4) Uani 1 1 d . . . . .
C11 C 0.8020(2) 0.02325(8) 0.08671(11) 0.0360(4) Uani 1 1 d . . . . .
H11A H 0.8510 0.0131 0.0409 0.043 Uiso 1 1 calc R U . . .
C12 C 0.6655(2) -0.00298(8) 0.09773(11) 0.0365(4) Uani 1 1 d . . . . .
H12A H 0.6209 -0.0307 0.0598 0.044 Uiso 1 1 calc R U . . .
C13 C 0.5942(2) 0.01146(8) 0.16437(11) 0.0322(4) Uani 1 1 d . . . . .
H13A H 0.5002 -0.0067 0.1720 0.039 Uiso 1 1 calc R U . . .
C14 C 0.65698(19) 0.05211(7) 0.22074(9) 0.0271(4) Uani 1 1 d . . . . .
C15 C 0.5754(2) 0.06932(9) 0.29258(11) 0.0354(4) Uani 1 1 d . . . . .
H15A H 0.6525 0.0800 0.3360 0.042 Uiso 1 1 calc R U . . .
C16 C 0.4804(3) 0.01741(12) 0.32218(13) 0.0518(6) Uani 1 1 d . . . . .
H16A H 0.4451 0.0286 0.3734 0.078 Uiso 1 1 calc R U . . .
H16B H 0.5407 -0.0199 0.3279 0.078 Uiso 1 1 calc R U . . .
H16C H 0.3943 0.0102 0.2843 0.078 Uiso 1 1 calc R U . . .
C17 C 0.4787(3) 0.12618(11) 0.27519(14) 0.0531(6) Uani 1 1 d . . . . .
H17A H 0.4323 0.1385 0.3231 0.080 Uiso 1 1 calc R U . . .
H17B H 0.4005 0.1168 0.2335 0.080 Uiso 1 1 calc R U . . .
H17C H 0.5413 0.1596 0.2579 0.080 Uiso 1 1 calc R U . . .
C18 C 1.0217(2) 0.09114(10) 0.12633(12) 0.0405(5) Uani 1 1 d . . . . .
H18A H 1.0458 0.1237 0.1666 0.049 Uiso 1 1 calc R U . . .
C19 C 1.0220(3) 0.12049(11) 0.04415(15) 0.0556(6) Uani 1 1 d . . . . .
H19A H 1.1202 0.1387 0.0378 0.083 Uiso 1 1 calc R U . . .
H19B H 0.9450 0.1524 0.0386 0.083 Uiso 1 1 calc R U . . .
H19C H 1.0009 0.0891 0.0036 0.083 Uiso 1 1 calc R U . . .
C20 C 1.1440(2) 0.04263(13) 0.13527(13) 0.0537(6) Uani 1 1 d . . . . .
H20A H 1.2404 0.0612 0.1256 0.081 Uiso 1 1 calc R U . . .
H20B H 1.1214 0.0097 0.0971 0.081 Uiso 1 1 calc R U . . .
H20C H 1.1489 0.0258 0.1889 0.081 Uiso 1 1 calc R U . . .
C21 C 0.9750(2) 0.25231(7) 0.43277(10) 0.0279(4) Uani 1 1 d . . . . .
C22 C 1.0683(2) 0.30170(8) 0.41596(10) 0.0318(4) Uani 1 1 d . . . . .
C23 C 1.0882(2) 0.34914(9) 0.47111(12) 0.0395(5) Uani 1 1 d . . . . .
H23A H 1.1512 0.3826 0.4606 0.047 Uiso 1 1 calc R U . . .
C24 C 1.0181(3) 0.34821(9) 0.54030(12) 0.0455(5) Uani 1 1 d . . . . .
H24A H 1.0340 0.3805 0.5774 0.055 Uiso 1 1 calc R U . . .
C25 C 0.9248(2) 0.30017(9) 0.55572(11) 0.0408(5) Uani 1 1 d . . . . .
H25A H 0.8763 0.3001 0.6035 0.049 Uiso 1 1 calc R U . . .
C26 C 0.8998(2) 0.25163(8) 0.50296(10) 0.0322(4) Uani 1 1 d . . . . .
C27 C 0.7899(2) 0.20073(9) 0.51826(11) 0.0398(5) Uani 1 1 d . . . . .
H27A H 0.8365 0.1611 0.5037 0.048 Uiso 1 1 calc R U . . .
C28 C 0.7532(3) 0.19585(11) 0.60409(14) 0.0576(6) Uani 1 1 d . . . . .
H28A H 0.6885 0.1603 0.6104 0.086 Uiso 1 1 calc R U . . .
H28B H 0.7016 0.2331 0.6192 0.086 Uiso 1 1 calc R U . . .
H28C H 0.8460 0.1910 0.6379 0.086 Uiso 1 1 calc R U . . .
C29 C 0.6436(3) 0.20777(11) 0.46649(14) 0.0540(6) Uani 1 1 d . . . . .
H29A H 0.5763 0.1739 0.4768 0.081 Uiso 1 1 calc R U . . .
H29B H 0.6648 0.2073 0.4108 0.081 Uiso 1 1 calc R U . . .
H29C H 0.5961 0.2467 0.4787 0.081 Uiso 1 1 calc R U . . .
C30 C 1.1459(2) 0.30237(8) 0.33967(11) 0.0362(4) Uani 1 1 d . . . . .
H30A H 1.0772 0.2823 0.2983 0.043 Uiso 1 1 calc R U . . .
C31 C 1.1784(3) 0.36655(10) 0.31048(15) 0.0569(6) Uani 1 1 d . . . . .
H31A H 1.2149 0.3641 0.2577 0.085 Uiso 1 1 calc R U . . .
H31B H 1.2546 0.3859 0.3467 0.085 Uiso 1 1 calc R U . . .
H31C H 1.0866 0.3910 0.3083 0.085 Uiso 1 1 calc R U . . .
C32 C 1.2885(3) 0.26451(12) 0.34816(16) 0.0609(7) Uani 1 1 d . . . . .
H32A H 1.3340 0.2634 0.2976 0.091 Uiso 1 1 calc R U . . .
H32B H 1.2647 0.2227 0.3640 0.091 Uiso 1 1 calc R U . . .
H32C H 1.3588 0.2830 0.3883 0.091 Uiso 1 1 calc R U . . .
C33A C 0.8167(5) 0.2552(2) 0.1165(2) 0.0691(9) Uani 0.7 1 d D U P A 1
H33A H 0.8256 0.2681 0.0619 0.104 Uiso 0.7 1 calc R U P A 1
H33B H 0.7524 0.2189 0.1170 0.104 Uiso 0.7 1 calc R U P A 1
H33C H 0.9161 0.2452 0.1412 0.104 Uiso 0.7 1 calc R U P A 1
C33 C 0.6918(11) 0.3812(4) 0.1944(6) 0.069(2) Uiso 0.3 1 d D U P A 2
H33D H 0.7764 0.4105 0.1986 0.082 Uiso 0.3 1 calc R U P A 2
H33E H 0.6213 0.3943 0.1499 0.082 Uiso 0.3 1 calc R U P A 2
C34A C 0.7506(8) 0.3051(3) 0.1606(3) 0.0824(12) Uani 0.7 1 d D U P A 1
H34A H 0.8112 0.3427 0.1566 0.099 Uiso 0.7 1 calc R U P A 1
H34B H 0.6482 0.3138 0.1374 0.099 Uiso 0.7 1 calc R U P A 1
C34 C 0.7493(15) 0.3179(5) 0.1785(7) 0.062(3) Uiso 0.3 1 d D U P A 2
H34C H 0.6936 0.2993 0.1320 0.075 Uiso 0.3 1 calc R U P A 2
H34D H 0.8572 0.3187 0.1699 0.075 Uiso 0.3 1 calc R U P A 2
C35A C 0.7343(7) 0.3406(2) 0.2947(3) 0.0824(12) Uani 0.7 1 d D U P A 1
H35A H 0.7374 0.3241 0.3491 0.099 Uiso 0.7 1 calc R U P A 1
H35B H 0.8241 0.3666 0.2914 0.099 Uiso 0.7 1 calc R U P A 1
C35 C 0.6892(11) 0.3285(4) 0.3172(5) 0.052(2) Uiso 0.3 1 d D U P A 2
H35C H 0.7809 0.3411 0.3492 0.062 Uiso 0.3 1 calc R U P A 2
H35D H 0.6149 0.3121 0.3518 0.062 Uiso 0.3 1 calc R U P A 2
C36A C 0.6042(6) 0.3793(3) 0.2827(3) 0.0691(9) Uani 0.7 1 d D U P A 1
H36A H 0.5960 0.4052 0.3291 0.104 Uiso 0.7 1 calc R U P A 1
H36B H 0.5145 0.3537 0.2745 0.104 Uiso 0.7 1 calc R U P A 1
H36C H 0.6135 0.4051 0.2362 0.104 Uiso 0.7 1 calc R U P A 1
C36 C 0.6224(12) 0.3820(5) 0.2613(5) 0.046(2) Uiso 0.3 1 d D . P A 2
H36D H 0.5137 0.3759 0.2495 0.055 Uiso 0.3 1 calc R U P A 2
H36E H 0.6381 0.4221 0.2879 0.055 Uiso 0.3 1 calc R U P A 2

loop_
_atom_site_aniso_label
_atom_site_aniso_U_11
_atom_site_aniso_U_22
_atom_site_aniso_U_33
_atom_site_aniso_U_23
_atom_site_aniso_U_13
_atom_site_aniso_U_12
Li1 0.053(2) 0.0261(15) 0.0353(16) -0.0099(12) -0.0117(14) 0.0090(13)
O1A 0.079(3) 0.0261(14) 0.0415(18) 0.0053(12) -0.008(2) 0.0209(16)
N1 0.0380(8) 0.0202(7) 0.0240(7) -0.0061(5) -0.0038(6) 0.0058(6)
N2 0.0325(7) 0.0194(6) 0.0249(7) -0.0056(5) -0.0011(6) 0.0024(5)
C1 0.0298(8) 0.0202(7) 0.0221(7) -0.0012(6) 0.0024(6) 0.0031(6)
C2 0.0269(8) 0.0203(7) 0.0209(7) -0.0016(6) 0.0040(6) 0.0021(6)
C3 0.0334(9) 0.0175(7) 0.0287(8) -0.0033(6) 0.0075(7) 0.0009(6)
C4 0.0337(9) 0.0217(8) 0.0292(8) 0.0045(6) 0.0108(7) 0.0060(6)
C5 0.0351(9) 0.0313(9) 0.0219(8) 0.0036(6) 0.0049(7) 0.0091(7)
C6 0.0363(9) 0.0264(8) 0.0212(8) -0.0033(6) 0.0004(7) 0.0040(7)
C7 0.0570(13) 0.0427(11) 0.0327(10) 0.0052(8) -0.0042(9) 0.0169(9)
C8 0.0483(11) 0.0258(9) 0.0460(11) 0.0083(8) 0.0070(9) 0.0095(8)
C9 0.0307(8) 0.0177(7) 0.0258(8) -0.0036(6) -0.0038(7) 0.0035(6)
C10 0.0317(9) 0.0270(8) 0.0306(9) -0.0072(7) 0.0005(7) 0.0010(7)
C11 0.0452(11) 0.0332(9) 0.0294(9) -0.0122(7) 0.0021(8) 0.0017(8)
C12 0.0461(11) 0.0272(9) 0.0346(10) -0.0095(7) -0.0063(8) -0.0038(8)
C13 0.0348(9) 0.0252(8) 0.0355(9) 0.0014(7) -0.0035(8) -0.0053(7)
C14 0.0322(9) 0.0227(8) 0.0256(8) 0.0009(6) -0.0025(7) 0.0014(6)
C15 0.0338(10) 0.0427(10) 0.0295(9) -0.0013(7) 0.0018(7) 0.0010(8)
C16 0.0469(12) 0.0690(15) 0.0399(11) 0.0125(10) 0.0065(10) -0.0077(11)
C17 0.0553(14) 0.0534(13) 0.0511(13) -0.0084(10) 0.0076(11) 0.0189(11)
C18 0.0360(10) 0.0459(11) 0.0403(10) -0.0160(8) 0.0070(8) -0.0052(8)
C19 0.0499(13) 0.0535(14) 0.0642(15) 0.0071(11) 0.0103(11) -0.0084(11)
C20 0.0393(12) 0.0826(17) 0.0393(11) -0.0051(11) 0.0030(9) 0.0094(11)
C21 0.0356(9) 0.0215(8) 0.0252(8) -0.0057(6) -0.0067(7) 0.0095(7)
C22 0.0362(9) 0.0261(8) 0.0318(9) -0.0074(7) -0.0050(7) 0.0074(7)
C23 0.0437(11) 0.0300(9) 0.0439(11) -0.0139(8) -0.0027(9) 0.0001(8)
C24 0.0557(13) 0.0376(11) 0.0420(11) -0.0236(8) -0.0029(10) 0.0026(9)
C25 0.0532(12) 0.0391(10) 0.0300(9) -0.0125(8) 0.0016(9) 0.0096(9)
C26 0.0413(10) 0.0265(8) 0.0276(9) -0.0046(6) -0.0040(7) 0.0095(7)
C27 0.0547(12) 0.0286(9) 0.0375(10) -0.0039(7) 0.0122(9) 0.0067(8)
C28 0.0799(17) 0.0488(13) 0.0464(13) 0.0052(10) 0.0189(12) 0.0104(12)
C29 0.0523(13) 0.0568(14) 0.0532(13) -0.0089(11) 0.0060(11) -0.0082(11)
C30 0.0447(11) 0.0283(9) 0.0354(10) -0.0055(7) 0.0017(8) 0.0032(8)
C31 0.0801(17) 0.0350(11) 0.0578(14) 0.0045(10) 0.0208(13) 0.0092(11)
C32 0.0635(16) 0.0541(14) 0.0683(16) 0.0127(12) 0.0254(13) 0.0246(12)
C33A 0.078(2) 0.0745(19) 0.0554(18) -0.0003(15) 0.0107(15) 0.0138(15)
C34A 0.130(3) 0.0525(19) 0.061(2) 0.0055(15) -0.018(2) 0.0256(19)
C35A 0.130(3) 0.0525(19) 0.061(2) 0.0055(15) -0.018(2) 0.0256(19)
C36A 0.078(2) 0.0745(19) 0.0554(18) -0.0003(15) 0.0107(15) 0.0138(15)

loop_
_atom_type_symbol
_atom_type_description
_atom_type_scat_dispersion_real
_atom_type_scat_dispersion_imag
_atom_type_scat_source
C C 0.0033 0.0016 'International Tables Vol C Tables 4.2.6.8 and 6.1.1.4'
H H 0.0000 0.0000 'International Tables Vol C Tables 4.2.6.8 and 6.1.1.4'
Li Li -0.0003 0.0001 'International Tables Vol C Tables 4.2.6.8 and 6.1.1.4'
N N 0.0061 0.0033 'International Tables Vol C Tables 4.2.6.8 and 6.1.1.4'
O O 0.0106 0.0060 'International Tables Vol C Tables 4.2.6.8 and 6.1.1.4'

loop_
_geom_angle_atom_site_label_1
_geom_angle_atom_site_label_2
_geom_angle_atom_site_label_3
_geom_angle
O1 Li1 N1 117.7(5)
O1A Li1 N1 118.7(2)
O1 Li1 N2 154.9(6)
O1A Li1 N2 153.8(2)
N1 Li1 N2 86.96(14)
O1 Li1 C1 145.4(5)
O1A Li1 C1 145.9(2)
N1 Li1 C1 27.75(7)
N2 Li1 C1 59.26(9)
O1 Li1 C2 175.0(5)
O1A Li1 C2 173.9(3)
N1 Li1 C2 59.07(9)
N2 Li1 C2 27.90(7)
C1 Li1 C2 31.36(6)
C34A O1A C35A 114.9(4)
C34A O1A Li1 120.1(4)
C35A O1A Li1 121.5(3)
C34 O1 C35 111.0(10)
C34 O1 Li1 120.6(10)
C35 O1 Li1 119.9(9)
C1 N1 C21 121.06(13)
C1 N1 Li1 109.48(13)
C21 N1 Li1 129.41(14)
C2 N2 C9 118.31(13)
C2 N2 Li1 108.85(13)
C9 N2 Li1 132.63(14)
N1 C1 C6 125.26(14)
N1 C1 C2 117.03(14)
C6 C1 C2 117.71(14)
N1 C1 Li1 42.78(10)
C6 C1 Li1 167.62(13)
C2 C1 Li1 74.35(11)
N2 C2 C3 125.38(14)
N2 C2 C1 117.54(13)
C3 C2 C1 117.06(14)
N2 C2 Li1 43.24(10)
C3 C2 Li1 168.51(13)
C1 C2 Li1 74.29(10)
C4 C3 C2 123.15(15)
C3 C4 C5 119.62(14)
C3 C4 C8 120.21(16)
C5 C4 C8 120.16(16)
C6 C5 C4 119.31(15)
C6 C5 C7 120.54(16)
C4 C5 C7 120.14(15)
C5 C6 C1 122.95(15)
C10 C9 C14 120.18(14)
C10 C9 N2 121.07(15)
C14 C9 N2 118.62(14)
C11 C10 C9 118.55(16)
C11 C10 C18 119.37(16)
C9 C10 C18 122.08(15)
C12 C11 C10 121.75(17)
C11 C12 C13 119.29(16)
C12 C13 C14 121.49(17)
C13 C14 C9 118.73(15)
C13 C14 C15 121.12(16)
C9 C14 C15 120.13(14)
C14 C15 C16 113.38(16)
C14 C15 C17 110.26(16)
C16 C15 C17 110.14(18)
C10 C18 C20 111.24(18)
C10 C18 C19 112.02(17)
C20 C18 C19 109.21(18)
C22 C21 C26 120.55(15)
C22 C21 N1 118.84(15)
C26 C21 N1 120.24(16)
C23 C22 C21 118.57(17)
C23 C22 C30 121.47(17)
C21 C22 C30 119.96(15)
C24 C23 C22 121.27(19)
C23 C24 C25 119.81(17)
C24 C25 C26 121.69(18)
C25 C26 C21 118.08(18)
C25 C26 C27 121.28(17)
C21 C26 C27 120.58(15)
C26 C27 C28 113.89(17)
C26 C27 C29 111.49(17)
C28 C27 C29 108.63(19)
C22 C30 C32 110.54(16)
C22 C30 C31 113.51(16)
C32 C30 C31 110.56(19)
C36 C33 C34 110.6(9)
O1A C34A C33A 110.3(4)
O1 C34 C33 102.6(9)
C36A C35A O1A 117.0(5)
O1 C35 C36 96.4(8)
C33 C36 C35 108.6(8)

loop_
_geom_bond_atom_site_label_1
_geom_bond_atom_site_label_2
_geom_bond_distance
Li1 O1 1.852(15)
Li1 O1A 1.901(5)
Li1 N1 1.950(3)
Li1 N2 1.961(3)
Li1 C1 2.707(3)
Li1 C2 2.708(3)
O1A C34A 1.403(7)
O1A C35A 1.471(6)
O1 C34 1.482(14)
O1 C35 1.515(14)
N1 C1 1.337(2)
N1 C21 1.419(2)
N2 C2 1.339(2)
N2 C9 1.4252(19)
C1 C6 1.427(2)
C1 C2 1.464(2)
C2 C3 1.426(2)
C3 C4 1.374(2)
C4 C5 1.426(2)
C4 C8 1.506(2)
C5 C6 1.374(2)
C5 C7 1.507(2)
C9 C10 1.405(2)
C9 C14 1.411(2)
C10 C11 1.396(2)
C10 C18 1.518(3)
C11 C12 1.377(3)
C12 C13 1.380(3)
C13 C14 1.393(2)
C14 C15 1.519(2)
C15 C16 1.527(3)
C15 C17 1.531(3)
C18 C20 1.525(3)
C18 C19 1.538(3)
C21 C22 1.408(3)
C21 C26 1.415(3)
C22 C23 1.400(2)
C22 C30 1.519(3)
C23 C24 1.376(3)
C24 C25 1.380(3)
C25 C26 1.396(2)
C26 C27 1.522(3)
C27 C28 1.524(3)
C27 C29 1.531(3)
C30 C32 1.521(3)
C30 C31 1.523(3)
C33A C34A 1.475(6)
C33 C36 1.337(11)
C33 C34 1.508(12)
C35A C36A 1.442(7)
C35 C36 1.593(11)
